data_4333958
loop_
_publ_author_name
'Daniel M. Zink'
'Michael B\"achle'
'Thomas Baumann'
'Martin Nieger'
'Michael K\"uhn'
'Cong Wang'
'Wim Klopper'
'Uwe Monkowius'
'Thomas Hofbeck'
'Hartmut Yersin'
'Stefan Br\"ase'

_publ_contact_author
;
        Martin Nieger
        Laboratory of Inorganic Chemistry
        Department of Chemistry
        Universitity of Helsinki
        P.O. Box 55
        FIN-00014 University of Helsinki
        Finland
;
_publ_contact_author_email martin.nieger@helsinki.fi
_publ_contact_author_fax '++358 9 191 50198'
_publ_contact_author_phone '++358 9 191 50192'
_publ_section_title
;
 Synthesis, Structure, and Characterization of Dinuclear Copper(I) Halide
 Complexes with P^N Ligands Featuring Exciting Photoluminescence
 Properties
;
_journal_name_full 'Inorganic Chemistry'
_journal_page_first 2292
_journal_page_last 2305
_journal_paper_doi 10.1021/ic300979c
_journal_volume 52
_journal_year 2013
_chemical_formula_moiety 'C51 H39 Cu2 F3 I2 N3 P3'
_chemical_formula_sum 'C51 H39 Cu2 F3 I2 N3 P3'
_chemical_formula_weight 1224.64
_chemical_name_systematic
; 
 ? 
;
_space_group_IT_number 2
_symmetry_cell_setting triclinic
_symmetry_space_group_name_Hall '-P 1'
_symmetry_space_group_name_H-M 'P -1'
_atom_sites_solution_hydrogens geom
_atom_sites_solution_primary direct
_atom_sites_solution_secondary difmap
_audit_creation_method SHELXL-97
_cell_angle_alpha 102.81(1)
_cell_angle_beta 103.63(1)
_cell_angle_gamma 117.41(1)
_cell_formula_units_Z 2
_cell_length_a 13.695(1)
_cell_length_b 13.926(1)
_cell_length_c 15.881(1)
_cell_measurement_reflns_used 112
_cell_measurement_temperature 123(2)
_cell_measurement_theta_max 25.0
_cell_measurement_theta_min 2.5
_cell_volume 2414.1(5)
_computing_cell_refinement EVALCCD
_computing_data_collection Collect
_computing_data_reduction EVALCCD
_computing_molecular_graphics XP
_computing_publication_material 'SHELXL-97 (Sheldrick, 1997)'
_computing_structure_refinement 'SHELXL-97 (Sheldrick, 1997)'
_computing_structure_solution 'SHELXS-97 (Sheldrick, 1990)'
_diffrn_ambient_temperature 123(2)
_diffrn_measured_fraction_theta_full 0.998
_diffrn_measured_fraction_theta_max 0.998
_diffrn_measurement_device_type 'Bruker-Nonius KappaCCD'
_diffrn_measurement_method 'rotation in phi and omega, 2 deg.'
_diffrn_radiation_monochromator graphite
_diffrn_radiation_source 'fine-focus sealed tube'
_diffrn_radiation_type MoK\a
_diffrn_radiation_wavelength 0.71073
_diffrn_reflns_av_R_equivalents 0.0354
_diffrn_reflns_av_sigmaI/netI 0.0358
_diffrn_reflns_limit_h_max 17
_diffrn_reflns_limit_h_min -17
_diffrn_reflns_limit_k_max 17
_diffrn_reflns_limit_k_min -18
_diffrn_reflns_limit_l_max 20
_diffrn_reflns_limit_l_min -20
_diffrn_reflns_number 41352
_diffrn_reflns_theta_full 27.48
_diffrn_reflns_theta_max 27.48
_diffrn_reflns_theta_min 3.00
_exptl_absorpt_coefficient_mu 2.309
_exptl_absorpt_correction_T_max 0.8621
_exptl_absorpt_correction_T_min 0.6650
_exptl_absorpt_correction_type multi-scan
_exptl_absorpt_process_details 'SADABS (Sheldrick, 2008)'
_exptl_crystal_colour yellow
_exptl_crystal_density_diffrn 1.685
_exptl_crystal_density_meas ?
_exptl_crystal_description plates
_exptl_crystal_F_000 1204
_exptl_crystal_size_max 0.24
_exptl_crystal_size_mid 0.12
_exptl_crystal_size_min 0.06
_refine_diff_density_max 1.798
_refine_diff_density_min -0.683
_refine_diff_density_rms 0.099
_refine_ls_extinction_method none
_refine_ls_goodness_of_fit_ref 1.039
_refine_ls_hydrogen_treatment constr
_refine_ls_matrix_type full
_refine_ls_number_parameters 577
_refine_ls_number_reflns 11052
_refine_ls_number_restraints 0
_refine_ls_restrained_S_all 1.039
_refine_ls_R_factor_all 0.0426
_refine_ls_R_factor_gt 0.0302
_refine_ls_shift/su_max 0.002
_refine_ls_shift/su_mean 0.000
_refine_ls_structure_factor_coef Fsqd
_refine_ls_weighting_details 'calc w=1/[\s^2^(Fo^2^)+(0.0271P)^2^+3.6411P] where P=(Fo^2^+2Fc^2^)/3'
_refine_ls_weighting_scheme calc
_refine_ls_wR_factor_gt 0.0666
_refine_ls_wR_factor_ref 0.0709
_reflns_number_gt 9220
_reflns_number_total 11052
_reflns_threshold_expression >2sigma(I)
_cod_data_source_file ic300979c_si_002_06.cif
_cod_data_source_block sb188_hy_compound_4-I
_cod_depositor_comments
;
The following automatic conversions were performed:

'_exptl_crystal_density_meas' value 'none' was changed to '?' - the
value is perceived as not measured.

Automatic conversion script
Id: cif_fix_values 3008 2015-01-20 13:52:24Z robertas 
;
_cod_original_cell_volume 2414.1(3)
_cod_database_code 4333958

loop_
_symmetry_equiv_pos_as_xyz
'x, y, z'
'-x, -y, -z'

loop_
_atom_site_label
_atom_site_type_symbol
_atom_site_fract_x
_atom_site_fract_y
_atom_site_fract_z
_atom_site_U_iso_or_equiv
_atom_site_adp_type
_atom_site_occupancy
_atom_site_symmetry_multiplicity
_atom_site_calc_flag
_atom_site_refinement_flags
I1 I 0.656240(16) 0.331311(18) 0.891644(12) 0.01842(5) Uani 1 1 d .
I2 I 0.437346(18) 0.343926(19) 0.652977(14) 0.02299(6) Uani 1 1 d .
Cu1 Cu 0.66172(3) 0.43026(3) 0.76465(2) 0.01612(8) Uani 1 1 d .
Cu2 Cu 0.47777(3) 0.20261(3) 0.71894(2) 0.01809(8) Uani 1 1 d .
N1 N 0.5666(2) 0.1379(2) 0.64849(17) 0.0178(5) Uani 1 1 d .
C2 C 0.5230(3) 0.0254(3) 0.6254(2) 0.0239(7) Uani 1 1 d .
C3 C 0.5789(3) -0.0324(3) 0.6043(2) 0.0294(8) Uani 1 1 d .
H3 H 0.5411 -0.1143 0.5889 0.035 Uiso 1 1 calc R
C4 C 0.6915(3) 0.0344(3) 0.6067(3) 0.0325(8) Uani 1 1 d .
H4 H 0.7351 0.0001 0.5941 0.039 Uiso 1 1 calc R
C5 C 0.7404(3) 0.1535(3) 0.6279(2) 0.0259(7) Uani 1 1 d .
H5 H 0.8177 0.2010 0.6289 0.031 Uiso 1 1 calc R
C6 C 0.6769(3) 0.2030(3) 0.6476(2) 0.0181(6) Uani 1 1 d .
F7 F 0.41325(18) -0.03775(17) 0.62383(16) 0.0387(5) Uani 1 1 d .
P1 P 0.73386(7) 0.35932(7) 0.67207(5) 0.01549(15) Uani 1 1 d .
C8 C 0.8950(3) 0.4234(3) 0.7171(2) 0.0194(6) Uani 1 1 d .
C9 C 0.9478(3) 0.4133(3) 0.7983(2) 0.0277(7) Uani 1 1 d .
H9 H 0.8989 0.3693 0.8262 0.033 Uiso 1 1 calc R
C10 C 1.0699(3) 0.4662(3) 0.8389(3) 0.0351(8) Uani 1 1 d .
H10 H 1.1045 0.4584 0.8943 0.042 Uiso 1 1 calc R
C11 C 1.1413(3) 0.5301(3) 0.7992(3) 0.0427(10) Uani 1 1 d .
H11 H 1.2254 0.5662 0.8268 0.051 Uiso 1 1 calc R
C12 C 1.0907(3) 0.5419(4) 0.7192(3) 0.0448(10) Uani 1 1 d .
H12 H 1.1404 0.5864 0.6920 0.054 Uiso 1 1 calc R
C13 C 0.9678(3) 0.4893(3) 0.6781(3) 0.0310(8) Uani 1 1 d .
H13 H 0.9337 0.4985 0.6234 0.037 Uiso 1 1 calc R
C14 C 0.6999(3) 0.3642(3) 0.5553(2) 0.0176(6) Uani 1 1 d .
C15 C 0.6658(3) 0.4411(3) 0.5401(2) 0.0270(7) Uani 1 1 d .
H15 H 0.6571 0.4860 0.5889 0.032 Uiso 1 1 calc R
C16 C 0.6444(4) 0.4521(4) 0.4539(2) 0.0365(9) Uani 1 1 d .
H16 H 0.6229 0.5058 0.4441 0.044 Uiso 1 1 calc R
C17 C 0.6547(3) 0.3848(3) 0.3821(2) 0.0334(8) Uani 1 1 d .
H17 H 0.6394 0.3919 0.3230 0.040 Uiso 1 1 calc R
C18 C 0.6869(3) 0.3078(3) 0.3961(2) 0.0307(8) Uani 1 1 d .
H18 H 0.6927 0.2610 0.3465 0.037 Uiso 1 1 calc R
C19 C 0.7109(3) 0.2982(3) 0.4826(2) 0.0234(7) Uani 1 1 d .
H19 H 0.7349 0.2462 0.4924 0.028 Uiso 1 1 calc R
P2 P 0.74900(7) 0.62465(7) 0.83346(5) 0.01579(15) Uani 1 1 d .
C20 C 0.6663(3) 0.6732(3) 0.8869(2) 0.0191(6) Uani 1 1 d .
N21 N 0.7034(3) 0.7880(3) 0.9134(2) 0.0311(7) Uani 1 1 d .
C22 C 0.6417(3) 0.8201(3) 0.9521(3) 0.0336(8) Uani 1 1 d .
C23 C 0.5446(3) 0.7484(3) 0.9671(2) 0.0316(8) Uani 1 1 d .
H23 H 0.5052 0.7777 0.9959 0.038 Uiso 1 1 calc R
C24 C 0.5061(3) 0.6321(3) 0.9386(3) 0.0334(8) Uani 1 1 d .
H24 H 0.4381 0.5783 0.9468 0.040 Uiso 1 1 calc R
C25 C 0.5680(3) 0.5935(3) 0.8974(2) 0.0276(7) Uani 1 1 d .
H25 H 0.5423 0.5132 0.8770 0.033 Uiso 1 1 calc R
F26 F 0.6785(3) 0.9312(3) 0.9723(2) 0.0790(10) Uani 1 1 d .
C27 C 0.8992(3) 0.7066(3) 0.9241(2) 0.0203(6) Uani 1 1 d .
C28 C 0.9503(3) 0.6446(3) 0.9459(2) 0.0242(7) Uani 1 1 d .
H28 H 0.9064 0.5618 0.9149 0.029 Uiso 1 1 calc R
C29 C 1.0659(3) 0.7037(3) 1.0132(2) 0.0300(8) Uani 1 1 d .
H29 H 1.1013 0.6614 1.0275 0.036 Uiso 1 1 calc R
C30 C 1.1285(3) 0.8226(4) 1.0586(2) 0.0360(9) Uani 1 1 d .
H30 H 1.2072 0.8625 1.1047 0.043 Uiso 1 1 calc R
C31 C 1.0782(3) 0.8860(4) 1.0381(3) 0.0397(9) Uani 1 1 d .
H31 H 1.1218 0.9685 1.0702 0.048 Uiso 1 1 calc R
C32 C 0.9637(3) 0.8270(3) 0.9704(2) 0.0267(7) Uani 1 1 d .
H32 H 0.9291 0.8696 0.9554 0.032 Uiso 1 1 calc R
C33 C 0.7672(3) 0.6930(3) 0.7485(2) 0.0204(6) Uani 1 1 d .
C34 C 0.6744(3) 0.6972(3) 0.6943(2) 0.0287(7) Uani 1 1 d .
H34 H 0.6052 0.6750 0.7082 0.034 Uiso 1 1 calc R
C35 C 0.6819(4) 0.7332(4) 0.6207(3) 0.0410(9) Uani 1 1 d .
H35 H 0.6173 0.7343 0.5835 0.049 Uiso 1 1 calc R
C36 C 0.7818(4) 0.7673(4) 0.6012(3) 0.0486(11) Uani 1 1 d .
H36 H 0.7869 0.7922 0.5505 0.058 Uiso 1 1 calc R
C37 C 0.8746(4) 0.7654(5) 0.6548(3) 0.0582(14) Uani 1 1 d .
H37 H 0.9448 0.7909 0.6419 0.070 Uiso 1 1 calc R
C38 C 0.8673(3) 0.7268(4) 0.7276(2) 0.0423(10) Uani 1 1 d .
H38 H 0.9313 0.7236 0.7631 0.051 Uiso 1 1 calc R
P3 P 0.30528(7) 0.07188(7) 0.72378(5) 0.01610(15) Uani 1 1 d .
C39 C 0.2289(3) 0.1364(3) 0.77086(19) 0.0180(6) Uani 1 1 d .
N40 N 0.1098(3) 0.0673(3) 0.7469(2) 0.0333(7) Uani 1 1 d .
C41 C 0.0585(3) 0.1155(4) 0.7842(2) 0.0360(9) Uani 1 1 d .
C42 C 0.1140(3) 0.2283(3) 0.8442(2) 0.0294(8) Uani 1 1 d .
H42 H 0.0715 0.2569 0.8688 0.035 Uiso 1 1 calc R
C43 C 0.2341(4) 0.2988(3) 0.8672(3) 0.0357(8) Uani 1 1 d .
H43 H 0.2771 0.3787 0.9082 0.043 Uiso 1 1 calc R
C44 C 0.2931(3) 0.2523(3) 0.8298(2) 0.0273(7) Uani 1 1 d .
H44 H 0.3764 0.3002 0.8450 0.033 Uiso 1 1 calc R
F45 F -0.0582(2) 0.0482(3) 0.7553(2) 0.0797(10) Uani 1 1 d .
C46 C 0.1871(3) -0.0363(3) 0.6093(2) 0.0218(7) Uani 1 1 d .
C47 C 0.1356(3) -0.1558(3) 0.5841(2) 0.0305(8) Uani 1 1 d .
H47 H 0.1612 -0.1855 0.6269 0.037 Uiso 1 1 calc R
C48 C 0.0460(3) -0.2316(4) 0.4957(3) 0.0460(11) Uani 1 1 d .
H48 H 0.0102 -0.3137 0.4784 0.055 Uiso 1 1 calc R
C49 C 0.0081(3) -0.1894(4) 0.4324(3) 0.0500(12) Uani 1 1 d .
H49 H -0.0535 -0.2420 0.3722 0.060 Uiso 1 1 calc R
C50 C 0.0603(3) -0.0713(4) 0.4576(2) 0.0442(11) Uani 1 1 d .
H50 H 0.0345 -0.0419 0.4145 0.053 Uiso 1 1 calc R
C51 C 0.1500(3) 0.0061(4) 0.5450(2) 0.0305(8) Uani 1 1 d .
H51 H 0.1864 0.0881 0.5613 0.037 Uiso 1 1 calc R
C52 C 0.3096(3) -0.0162(3) 0.7925(2) 0.0225(6) Uani 1 1 d .
C53 C 0.4149(3) -0.0110(3) 0.8299(2) 0.0314(8) Uani 1 1 d .
H53 H 0.4841 0.0393 0.8210 0.038 Uiso 1 1 calc R
C54 C 0.4188(4) -0.0804(4) 0.8808(3) 0.0459(10) Uani 1 1 d .
H54 H 0.4904 -0.0781 0.9058 0.055 Uiso 1 1 calc R
C55 C 0.3190(4) -0.1519(3) 0.8947(3) 0.0438(10) Uani 1 1 d .
H55 H 0.3224 -0.1980 0.9300 0.053 Uiso 1 1 calc R
C56 C 0.2158(4) -0.1571(4) 0.8582(3) 0.0439(10) Uani 1 1 d .
H56 H 0.1471 -0.2076 0.8674 0.053 Uiso 1 1 calc R
C57 C 0.2097(3) -0.0891(3) 0.8076(2) 0.0321(8) Uani 1 1 d .
H57 H 0.1375 -0.0923 0.7831 0.039 Uiso 1 1 calc R

loop_
_atom_site_aniso_label
_atom_site_aniso_U_11
_atom_site_aniso_U_22
_atom_site_aniso_U_33
_atom_site_aniso_U_23
_atom_site_aniso_U_13
_atom_site_aniso_U_12
I1 0.01666(10) 0.02348(11) 0.01676(9) 0.01084(8) 0.00688(7) 0.01050(9)
I2 0.02104(10) 0.03013(12) 0.02462(10) 0.01679(9) 0.00819(8) 0.01638(10)
Cu1 0.01881(18) 0.01765(19) 0.01731(17) 0.00760(15) 0.00973(14) 0.01215(16)
Cu2 0.01556(17) 0.0198(2) 0.02225(18) 0.00957(15) 0.00929(15) 0.01040(16)
N1 0.0180(12) 0.0178(13) 0.0202(12) 0.0064(11) 0.0099(10) 0.0107(11)
C2 0.0224(16) 0.0209(17) 0.0317(17) 0.0090(14) 0.0183(14) 0.0110(14)
C3 0.0306(18) 0.0157(17) 0.045(2) 0.0080(15) 0.0213(16) 0.0131(15)
C4 0.0334(19) 0.0262(19) 0.055(2) 0.0162(17) 0.0285(18) 0.0226(17)
C5 0.0239(16) 0.0234(18) 0.0410(19) 0.0127(15) 0.0225(15) 0.0157(15)
C6 0.0200(15) 0.0181(16) 0.0189(14) 0.0082(12) 0.0103(12) 0.0105(13)
F7 0.0275(11) 0.0157(10) 0.0696(15) 0.0063(10) 0.0318(11) 0.0076(9)
P1 0.0177(4) 0.0162(4) 0.0179(3) 0.0077(3) 0.0108(3) 0.0107(3)
C8 0.0190(15) 0.0162(15) 0.0246(15) 0.0053(13) 0.0113(12) 0.0106(13)
C9 0.0228(17) 0.0294(19) 0.0348(18) 0.0132(15) 0.0117(14) 0.0164(16)
C10 0.0285(19) 0.031(2) 0.044(2) 0.0090(17) 0.0060(16) 0.0207(18)
C11 0.0199(18) 0.032(2) 0.061(3) 0.005(2) 0.0075(18) 0.0121(17)
C12 0.0251(19) 0.039(2) 0.059(3) 0.017(2) 0.0223(19) 0.0068(18)
C13 0.0248(17) 0.0254(19) 0.0349(18) 0.0116(16) 0.0136(15) 0.0069(16)
C14 0.0182(14) 0.0159(15) 0.0173(13) 0.0073(12) 0.0098(12) 0.0065(13)
C15 0.0359(19) 0.035(2) 0.0246(16) 0.0167(15) 0.0182(15) 0.0245(17)
C16 0.051(2) 0.050(2) 0.0326(19) 0.0281(18) 0.0219(18) 0.037(2)
C17 0.037(2) 0.040(2) 0.0215(16) 0.0161(16) 0.0139(15) 0.0167(18)
C18 0.036(2) 0.0274(19) 0.0218(16) 0.0064(14) 0.0175(15) 0.0105(17)
C19 0.0294(17) 0.0202(17) 0.0228(15) 0.0096(13) 0.0162(14) 0.0116(15)
P2 0.0165(4) 0.0175(4) 0.0177(3) 0.0075(3) 0.0087(3) 0.0110(3)
C20 0.0216(15) 0.0193(16) 0.0220(14) 0.0077(13) 0.0120(12) 0.0136(14)
N21 0.0300(16) 0.0227(16) 0.0466(17) 0.0129(14) 0.0224(14) 0.0154(14)
C22 0.0319(19) 0.0182(18) 0.056(2) 0.0114(17) 0.0235(18) 0.0157(16)
C23 0.036(2) 0.032(2) 0.0405(19) 0.0125(17) 0.0257(17) 0.0240(18)
C24 0.0337(19) 0.029(2) 0.047(2) 0.0155(17) 0.0306(18) 0.0172(17)
C25 0.0315(18) 0.0222(18) 0.0347(18) 0.0114(15) 0.0217(15) 0.0144(16)
F26 0.078(2) 0.0502(18) 0.125(3) 0.0250(18) 0.063(2) 0.0394(17)
C27 0.0196(15) 0.0269(18) 0.0177(14) 0.0103(13) 0.0099(12) 0.0130(14)
C28 0.0240(16) 0.0336(19) 0.0229(15) 0.0135(14) 0.0125(13) 0.0185(16)
C29 0.0238(17) 0.048(2) 0.0286(17) 0.0219(17) 0.0110(14) 0.0231(18)
C30 0.0205(17) 0.052(3) 0.0264(17) 0.0160(18) 0.0071(14) 0.0131(18)
C31 0.032(2) 0.050(3) 0.0320(19) 0.0158(18) 0.0110(16) 0.019(2)
C32 0.0256(17) 0.0262(18) 0.0264(16) 0.0088(14) 0.0088(14) 0.0138(16)
C33 0.0188(15) 0.0155(15) 0.0201(14) 0.0061(12) 0.0060(12) 0.0053(13)
C34 0.0359(19) 0.033(2) 0.0288(17) 0.0148(15) 0.0137(15) 0.0254(18)
C35 0.059(3) 0.038(2) 0.0312(19) 0.0185(18) 0.0118(19) 0.031(2)
C36 0.052(3) 0.037(2) 0.0237(18) 0.0184(18) 0.0070(18) 0.001(2)
C37 0.031(2) 0.080(4) 0.032(2) 0.026(2) 0.0149(18) 0.004(2)
C38 0.0219(18) 0.072(3) 0.0274(18) 0.025(2) 0.0122(15) 0.017(2)
P3 0.0145(4) 0.0180(4) 0.0175(3) 0.0067(3) 0.0075(3) 0.0095(3)
C39 0.0179(14) 0.0226(16) 0.0164(13) 0.0078(12) 0.0088(12) 0.0120(13)
N40 0.0231(15) 0.0362(18) 0.0308(15) 0.0000(13) 0.0101(12) 0.0145(14)
C41 0.0213(17) 0.048(2) 0.0341(18) 0.0033(17) 0.0089(15) 0.0217(18)
C42 0.039(2) 0.038(2) 0.0304(17) 0.0155(16) 0.0219(16) 0.0295(18)
C43 0.045(2) 0.0240(19) 0.047(2) 0.0136(17) 0.0314(19) 0.0197(18)
C44 0.0285(18) 0.0252(18) 0.0324(17) 0.0126(15) 0.0188(15) 0.0137(16)
F45 0.0366(15) 0.091(2) 0.0757(19) -0.0100(17) 0.0200(14) 0.0275(16)
C46 0.0138(14) 0.0282(18) 0.0203(14) 0.0027(13) 0.0095(12) 0.0107(14)
C47 0.0224(17) 0.030(2) 0.0307(17) 0.0035(15) 0.0136(14) 0.0106(16)
C48 0.030(2) 0.035(2) 0.045(2) -0.0101(19) 0.0176(18) 0.0067(18)
C49 0.0226(19) 0.073(3) 0.0269(19) -0.013(2) 0.0037(15) 0.023(2)
C50 0.034(2) 0.076(3) 0.0224(17) 0.0053(19) 0.0060(16) 0.038(2)
C51 0.0229(17) 0.048(2) 0.0230(16) 0.0085(16) 0.0070(13) 0.0235(18)
C52 0.0263(16) 0.0178(16) 0.0197(14) 0.0068(13) 0.0065(13) 0.0104(14)
C53 0.0314(19) 0.0252(19) 0.0371(19) 0.0149(16) 0.0081(16) 0.0161(17)
C54 0.045(2) 0.042(2) 0.051(2) 0.024(2) 0.005(2) 0.027(2)
C55 0.053(3) 0.028(2) 0.040(2) 0.0219(18) 0.0084(19) 0.015(2)
C56 0.048(2) 0.033(2) 0.039(2) 0.0203(19) 0.0131(19) 0.012(2)
C57 0.0294(18) 0.0269(19) 0.0346(18) 0.0166(16) 0.0103(15) 0.0101(16)

loop_
_atom_type_symbol
_atom_type_description
_atom_type_scat_dispersion_real
_atom_type_scat_dispersion_imag
_atom_type_scat_source
C C 0.0033 0.0016 'International Tables Vol C Tables 4.2.6.8 and 6.1.1.4'
H H 0.0000 0.0000 'International Tables Vol C Tables 4.2.6.8 and 6.1.1.4'
N N 0.0061 0.0033 'International Tables Vol C Tables 4.2.6.8 and 6.1.1.4'
P P 0.1023 0.0942 'International Tables Vol C Tables 4.2.6.8 and 6.1.1.4'
Cu Cu 0.3201 1.2651 'International Tables Vol C Tables 4.2.6.8 and 6.1.1.4'
I I -0.4742 1.8119 'International Tables Vol C Tables 4.2.6.8 and 6.1.1.4'
F F 0.0171 0.0103 'International Tables Vol C Tables 4.2.6.8 and 6.1.1.4'

loop_
_geom_angle_atom_site_label_1
_geom_angle_atom_site_label_2
_geom_angle_atom_site_label_3
_geom_angle
Cu1 I1 Cu2 61.937(15)
Cu2 I2 Cu1 63.102(16)
P2 Cu1 P1 119.76(3)
P2 Cu1 I2 106.76(3)
P1 Cu1 I2 104.72(3)
P2 Cu1 I1 111.34(3)
P1 Cu1 I1 105.29(2)
I2 Cu1 I1 108.393(17)
P2 Cu1 Cu2 150.98(3)
P1 Cu1 Cu2 88.99(3)
I2 Cu1 Cu2 57.794(17)
I1 Cu1 Cu2 59.545(16)
N1 Cu2 P3 118.70(7)
N1 Cu2 I2 112.29(7)
P3 Cu2 I2 106.73(2)
N1 Cu2 I1 98.28(7)
P3 Cu2 I1 111.80(3)
I2 Cu2 I1 108.627(18)
N1 Cu2 Cu1 89.51(7)
P3 Cu2 Cu1 151.76(3)
I2 Cu2 Cu1 59.103(14)
I1 Cu2 Cu1 58.518(18)
C2 N1 C6 115.8(2)
C2 N1 Cu2 115.05(19)
C6 N1 Cu2 126.8(2)
N1 C2 F7 115.1(3)
N1 C2 C3 127.0(3)
F7 C2 C3 117.9(3)
C4 C3 C2 116.7(3)
C4 C3 H3 121.6
C2 C3 H3 121.6
C3 C4 C5 118.6(3)
C3 C4 H4 120.7
C5 C4 H4 120.7
C6 C5 C4 120.3(3)
C6 C5 H5 119.8
C4 C5 H5 119.8
N1 C6 C5 121.4(3)
N1 C6 P1 115.9(2)
C5 C6 P1 122.7(2)
C14 P1 C8 103.35(14)
C14 P1 C6 103.33(13)
C8 P1 C6 101.15(13)
C14 P1 Cu1 116.67(10)
C8 P1 Cu1 117.41(10)
C6 P1 Cu1 112.85(9)
C13 C8 C9 118.7(3)
C13 C8 P1 122.6(2)
C9 C8 P1 118.5(2)
C10 C9 C8 121.1(3)
C10 C9 H9 119.5
C8 C9 H9 119.5
C11 C10 C9 119.9(4)
C11 C10 H10 120.1
C9 C10 H10 120.1
C10 C11 C12 119.9(3)
C10 C11 H11 120.1
C12 C11 H11 120.1
C11 C12 C13 120.6(4)
C11 C12 H12 119.7
C13 C12 H12 119.7
C8 C13 C12 119.9(3)
C8 C13 H13 120.1
C12 C13 H13 120.1
C19 C14 C15 119.1(3)
C19 C14 P1 123.0(2)
C15 C14 P1 117.9(2)
C16 C15 C14 120.1(3)
C16 C15 H15 119.9
C14 C15 H15 119.9
C17 C16 C15 119.9(3)
C17 C16 H16 120.0
C15 C16 H16 120.0
C18 C17 C16 120.3(3)
C18 C17 H17 119.9
C16 C17 H17 119.9
C17 C18 C19 120.1(3)
C17 C18 H18 119.9
C19 C18 H18 119.9
C18 C19 C14 120.5(3)
C18 C19 H19 119.8
C14 C19 H19 119.8
C33 P2 C27 103.42(14)
C33 P2 C20 103.04(14)
C27 P2 C20 104.57(14)
C33 P2 Cu1 110.98(10)
C27 P2 Cu1 116.93(11)
C20 P2 Cu1 116.27(11)
N21 C20 C25 121.6(3)
N21 C20 P2 118.5(2)
C25 C20 P2 119.9(2)
C22 N21 C20 116.8(3)
F26 C22 N21 113.8(3)
F26 C22 C23 120.0(3)
N21 C22 C23 126.0(3)
C22 C23 C24 117.0(3)
C22 C23 H23 121.5
C24 C23 H23 121.5
C23 C24 C25 119.3(3)
C23 C24 H24 120.3
C25 C24 H24 120.3
C20 C25 C24 119.2(3)
C20 C25 H25 120.4
C24 C25 H25 120.4
C32 C27 C28 119.5(3)
C32 C27 P2 122.6(2)
C28 C27 P2 117.9(2)
C27 C28 C29 120.0(3)
C27 C28 H28 120.0
C29 C28 H28 120.0
C30 C29 C28 119.9(3)
C30 C29 H29 120.0
C28 C29 H29 120.0
C29 C30 C31 120.8(3)
C29 C30 H30 119.6
C31 C30 H30 119.6
C32 C31 C30 119.1(4)
C32 C31 H31 120.4
C30 C31 H31 120.4
C27 C32 C31 120.7(3)
C27 C32 H32 119.7
C31 C32 H32 119.7
C38 C33 C34 118.6(3)
C38 C33 P2 119.9(3)
C34 C33 P2 120.8(2)
C35 C34 C33 120.7(3)
C35 C34 H34 119.7
C33 C34 H34 119.7
C36 C35 C34 120.2(4)
C36 C35 H35 119.9
C34 C35 H35 119.9
C35 C36 C37 119.8(3)
C35 C36 H36 120.1
C37 C36 H36 120.1
C36 C37 C38 120.7(4)
C36 C37 H37 119.6
C38 C37 H37 119.6
C33 C38 C37 120.0(4)
C33 C38 H38 120.0
C37 C38 H38 120.0
C52 P3 C46 103.74(15)
C52 P3 C39 102.34(14)
C46 P3 C39 100.73(13)
C52 P3 Cu2 118.45(11)
C46 P3 Cu2 114.92(10)
C39 P3 Cu2 114.37(11)
N40 C39 C44 121.3(3)
N40 C39 P3 118.7(2)
C44 C39 P3 119.9(2)
C41 N40 C39 117.1(3)
F45 C41 N40 115.6(3)
F45 C41 C42 118.1(3)
N40 C41 C42 126.2(3)
C41 C42 C43 116.8(3)
C41 C42 H42 121.6
C43 C42 H42 121.6
C42 C43 C44 119.5(3)
C42 C43 H43 120.3
C44 C43 H43 120.3
C39 C44 C43 119.1(3)
C39 C44 H44 120.5
C43 C44 H44 120.5
C47 C46 C51 119.6(3)
C47 C46 P3 123.2(3)
C51 C46 P3 117.2(3)
C46 C47 C48 119.3(4)
C46 C47 H47 120.3
C48 C47 H47 120.3
C49 C48 C47 121.0(4)
C49 C48 H48 119.5
C47 C48 H48 119.5
C50 C49 C48 119.3(4)
C50 C49 H49 120.4
C48 C49 H49 120.4
C49 C50 C51 120.9(4)
C49 C50 H50 119.6
C51 C50 H50 119.6
C50 C51 C46 119.9(4)
C50 C51 H51 120.0
C46 C51 H51 120.0
C53 C52 C57 119.3(3)
C53 C52 P3 118.9(3)
C57 C52 P3 121.8(2)
C52 C53 C54 119.6(4)
C52 C53 H53 120.2
C54 C53 H53 120.2
C55 C54 C53 120.1(4)
C55 C54 H54 120.0
C53 C54 H54 120.0
C56 C55 C54 120.4(4)
C56 C55 H55 119.8
C54 C55 H55 119.8
C55 C56 C57 120.6(4)
C55 C56 H56 119.7
C57 C56 H56 119.7
C56 C57 C52 120.1(3)
C56 C57 H57 120.0
C52 C57 H57 120.0

loop_
_geom_bond_atom_site_label_1
_geom_bond_atom_site_label_2
_geom_bond_distance
I1 Cu1 2.6796(4)
I1 Cu2 2.7086(7)
I2 Cu2 2.6307(5)
I2 Cu1 2.6678(6)
Cu1 P2 2.2461(9)
Cu1 P1 2.2478(8)
Cu1 Cu2 2.7727(7)
Cu2 N1 2.179(2)
Cu2 P3 2.2558(9)
N1 C2 1.314(4)
N1 C6 1.365(4)
C2 F7 1.337(4)
C2 C3 1.383(4)
C3 C4 1.372(5)
C3 H3 0.9500
C4 C5 1.391(5)
C4 H4 0.9500
C5 C6 1.383(4)
C5 H5 0.9500
C6 P1 1.848(3)
P1 C14 1.827(3)
P1 C8 1.827(3)
C8 C13 1.386(4)
C8 C9 1.393(4)
C9 C10 1.378(5)
C9 H9 0.9500
C10 C11 1.373(6)
C10 H10 0.9500
C11 C12 1.380(6)
C11 H11 0.9500
C12 C13 1.390(5)
C12 H12 0.9500
C13 H13 0.9500
C14 C19 1.392(4)
C14 C15 1.394(4)
C15 C16 1.390(4)
C15 H15 0.9500
C16 C17 1.386(5)
C16 H16 0.9500
C17 C18 1.374(5)
C17 H17 0.9500
C18 C19 1.386(4)
C18 H18 0.9500
C19 H19 0.9500
P2 C33 1.816(3)
P2 C27 1.823(3)
P2 C20 1.833(3)
C20 N21 1.359(4)
C20 C25 1.374(4)
N21 C22 1.327(4)
C22 F26 1.318(4)
C22 C23 1.361(5)
C23 C24 1.373(5)
C23 H23 0.9500
C24 C25 1.400(4)
C24 H24 0.9500
C25 H25 0.9500
C27 C32 1.384(5)
C27 C28 1.389(4)
C28 C29 1.392(4)
C28 H28 0.9500
C29 C30 1.368(5)
C29 H29 0.9500
C30 C31 1.393(5)
C30 H30 0.9500
C31 C32 1.385(5)
C31 H31 0.9500
C32 H32 0.9500
C33 C38 1.379(5)
C33 C34 1.391(4)
C34 C35 1.377(5)
C34 H34 0.9500
C35 C36 1.365(6)
C35 H35 0.9500
C36 C37 1.367(6)
C36 H36 0.9500
C37 C38 1.385(5)
C37 H37 0.9500
C38 H38 0.9500
P3 C52 1.824(3)
P3 C46 1.830(3)
P3 C39 1.843(3)
C39 N40 1.354(4)
C39 C44 1.375(5)
N40 C41 1.322(4)
C41 F45 1.314(4)
C41 C42 1.360(5)
C42 C43 1.369(5)
C42 H42 0.9500
C43 C44 1.402(5)
C43 H43 0.9500
C44 H44 0.9500
C46 C47 1.384(5)
C46 C51 1.395(5)
C47 C48 1.389(5)
C47 H47 0.9500
C48 C49 1.387(6)
C48 H48 0.9500
C49 C50 1.367(6)
C49 H49 0.9500
C50 C51 1.383(5)
C50 H50 0.9500
C51 H51 0.9500
C52 C53 1.385(5)
C52 C57 1.393(5)
C53 C54 1.403(5)
C53 H53 0.9500
C54 C55 1.375(6)
C54 H54 0.9500
C55 C56 1.357(6)
C55 H55 0.9500
C56 C57 1.388(5)
C56 H56 0.9500
C57 H57 0.9500

loop_
_geom_hbond_atom_site_label_D
_geom_hbond_atom_site_label_H
_geom_hbond_atom_site_label_A
_geom_hbond_distance_DH
_geom_hbond_distance_HA
_geom_hbond_distance_DA
_geom_hbond_angle_DHA
_geom_hbond_site_symmetry_A
C54 H54 F26 0.95 2.47 3.423(5) 179.1 1_545
C19 H19 F7 0.95 2.53 3.025(4) 112.8 2_656
C32 H32 N21 0.95 2.60 3.210(4) 122.5 .
C57 H57 N40 0.95 2.58 3.256(5) 128.3 .

loop_
_geom_torsion_atom_site_label_1
_geom_torsion_atom_site_label_2
_geom_torsion_atom_site_label_3
_geom_torsion_atom_site_label_4
_geom_torsion
Cu2 I2 Cu1 P2 -152.82(3)
Cu2 I2 Cu1 P1 79.22(3)
Cu2 I2 Cu1 I1 -32.785(13)
Cu2 I1 Cu1 P2 149.25(3)
Cu2 I1 Cu1 P1 -79.51(3)
Cu2 I1 Cu1 I2 32.107(15)
Cu1 I2 Cu2 N1 -75.16(7)
Cu1 I2 Cu2 P3 153.14(3)
Cu1 I2 Cu2 I1 32.440(15)
Cu1 I1 Cu2 N1 84.31(7)
Cu1 I1 Cu2 P3 -150.19(3)
Cu1 I1 Cu2 I2 -32.667(13)
P2 Cu1 Cu2 N1 -179.08(8)
P1 Cu1 Cu2 N1 8.42(7)
I2 Cu1 Cu2 N1 116.56(6)
I1 Cu1 Cu2 N1 -100.03(6)
P2 Cu1 Cu2 P3 -1.75(8)
P1 Cu1 Cu2 P3 -174.25(5)
I2 Cu1 Cu2 P3 -66.11(5)
I1 Cu1 Cu2 P3 77.30(5)
P2 Cu1 Cu2 I2 64.36(5)
P1 Cu1 Cu2 I2 -108.14(2)
I1 Cu1 Cu2 I2 143.412(14)
P2 Cu1 Cu2 I1 -79.06(5)
P1 Cu1 Cu2 I1 108.44(2)
I2 Cu1 Cu2 I1 -143.412(14)
P3 Cu2 N1 C2 -10.3(2)
I2 Cu2 N1 C2 -135.6(2)
I1 Cu2 N1 C2 110.2(2)
Cu1 Cu2 N1 C2 168.3(2)
P3 Cu2 N1 C6 -172.2(2)
I2 Cu2 N1 C6 62.5(2)
I1 Cu2 N1 C6 -51.7(2)
Cu1 Cu2 N1 C6 6.4(2)
C6 N1 C2 F7 -178.0(3)
Cu2 N1 C2 F7 18.1(4)
C6 N1 C2 C3 2.9(5)
Cu2 N1 C2 C3 -161.1(3)
N1 C2 C3 C4 -0.7(6)
F7 C2 C3 C4 -179.8(3)
C2 C3 C4 C5 -1.3(5)
C3 C4 C5 C6 1.0(5)
C2 N1 C6 C5 -3.0(4)
Cu2 N1 C6 C5 158.8(2)
C2 N1 C6 P1 176.0(2)
Cu2 N1 C6 P1 -22.3(3)
C4 C5 C6 N1 1.2(5)
C4 C5 C6 P1 -177.7(3)
N1 C6 P1 C14 -98.3(2)
C5 C6 P1 C14 80.7(3)
N1 C6 P1 C8 154.9(2)
C5 C6 P1 C8 -26.1(3)
N1 C6 P1 Cu1 28.6(2)
C5 C6 P1 Cu1 -152.4(2)
P2 Cu1 P1 C14 -75.49(12)
I2 Cu1 P1 C14 44.10(11)
I1 Cu1 P1 C14 158.30(11)
Cu2 Cu1 P1 C14 100.33(11)
P2 Cu1 P1 C8 47.99(12)
I2 Cu1 P1 C8 167.57(11)
I1 Cu1 P1 C8 -78.22(12)
Cu2 Cu1 P1 C8 -136.19(11)
P2 Cu1 P1 C6 165.06(10)
I2 Cu1 P1 C6 -75.36(10)
I1 Cu1 P1 C6 38.85(11)
Cu2 Cu1 P1 C6 -19.12(10)
C14 P1 C8 C13 17.1(3)
C6 P1 C8 C13 123.9(3)
Cu1 P1 C8 C13 -112.9(3)
C14 P1 C8 C9 -168.1(2)
C6 P1 C8 C9 -61.3(3)
Cu1 P1 C8 C9 61.9(3)
C13 C8 C9 C10 -0.9(5)
P1 C8 C9 C10 -175.9(3)
C8 C9 C10 C11 0.1(5)
C9 C10 C11 C12 0.4(6)
C10 C11 C12 C13 -0.2(6)
C9 C8 C13 C12 1.1(5)
P1 C8 C13 C12 175.9(3)
C11 C12 C13 C8 -0.6(6)
C8 P1 C14 C19 66.5(3)
C6 P1 C14 C19 -38.6(3)
Cu1 P1 C14 C19 -163.0(2)
C8 P1 C14 C15 -111.1(3)
C6 P1 C14 C15 143.8(3)
Cu1 P1 C14 C15 19.4(3)
C19 C14 C15 C16 -0.7(5)
P1 C14 C15 C16 177.0(3)
C14 C15 C16 C17 1.4(6)
C15 C16 C17 C18 -0.6(6)
C16 C17 C18 C19 -0.9(6)
C17 C18 C19 C14 1.5(5)
C15 C14 C19 C18 -0.7(5)
P1 C14 C19 C18 -178.3(3)
P1 Cu1 P2 C33 50.34(11)
I2 Cu1 P2 C33 -68.20(11)
I1 Cu1 P2 C33 173.67(10)
Cu2 Cu1 P2 C33 -121.01(11)
P1 Cu1 P2 C27 -67.93(11)
I2 Cu1 P2 C27 173.53(10)
I1 Cu1 P2 C27 55.40(11)
Cu2 Cu1 P2 C27 120.72(11)
P1 Cu1 P2 C20 167.65(11)
I2 Cu1 P2 C20 49.11(11)
I1 Cu1 P2 C20 -69.02(11)
Cu2 Cu1 P2 C20 -3.70(13)
C33 P2 C20 N21 -46.1(3)
C27 P2 C20 N21 61.7(3)
Cu1 P2 C20 N21 -167.7(2)
C33 P2 C20 C25 132.6(3)
C27 P2 C20 C25 -119.5(3)
Cu1 P2 C20 C25 11.0(3)
C25 C20 N21 C22 1.6(5)
P2 C20 N21 C22 -179.8(3)
C20 N21 C22 F26 -177.0(3)
C20 N21 C22 C23 -0.4(6)
F26 C22 C23 C24 175.7(4)
N21 C22 C23 C24 -0.7(6)
C22 C23 C24 C25 0.7(6)
N21 C20 C25 C24 -1.6(5)
P2 C20 C25 C24 179.8(3)
C23 C24 C25 C20 0.3(5)
C33 P2 C27 C32 56.3(3)
C20 P2 C27 C32 -51.3(3)
Cu1 P2 C27 C32 178.5(2)
C33 P2 C27 C28 -122.9(2)
C20 P2 C27 C28 129.6(2)
Cu1 P2 C27 C28 -0.6(3)
C32 C27 C28 C29 -0.6(4)
P2 C27 C28 C29 178.5(2)
C27 C28 C29 C30 0.9(5)
C28 C29 C30 C31 -0.4(5)
C29 C30 C31 C32 -0.4(5)
C28 C27 C32 C31 -0.2(5)
P2 C27 C32 C31 -179.3(3)
C30 C31 C32 C27 0.7(5)
C27 P2 C33 C38 39.5(3)
C20 P2 C33 C38 148.2(3)
Cu1 P2 C33 C38 -86.7(3)
C27 P2 C33 C34 -149.6(3)
C20 P2 C33 C34 -40.9(3)
Cu1 P2 C33 C34 84.3(3)
C38 C33 C34 C35 0.7(5)
P2 C33 C34 C35 -170.4(3)
C33 C34 C35 C36 -1.2(6)
C34 C35 C36 C37 0.1(7)
C35 C36 C37 C38 1.4(7)
C34 C33 C38 C37 0.9(6)
P2 C33 C38 C37 172.0(4)
C36 C37 C38 C33 -1.9(7)
N1 Cu2 P3 C52 67.07(14)
I2 Cu2 P3 C52 -164.89(11)
I1 Cu2 P3 C52 -46.24(12)
Cu1 Cu2 P3 C52 -109.88(12)
N1 Cu2 P3 C46 -56.28(14)
I2 Cu2 P3 C46 71.76(12)
I1 Cu2 P3 C46 -169.59(11)
Cu1 Cu2 P3 C46 126.77(12)
N1 Cu2 P3 C39 -172.11(12)
I2 Cu2 P3 C39 -44.08(10)
I1 Cu2 P3 C39 74.57(10)
Cu1 Cu2 P3 C39 10.93(12)
C52 P3 C39 N40 -74.0(3)
C46 P3 C39 N40 32.8(3)
Cu2 P3 C39 N40 156.6(2)
C52 P3 C39 C44 105.3(3)
C46 P3 C39 C44 -147.9(3)
Cu2 P3 C39 C44 -24.1(3)
C44 C39 N40 C41 -1.4(5)
P3 C39 N40 C41 178.0(3)
C39 N40 C41 F45 176.2(3)
C39 N40 C41 C42 0.4(6)
F45 C41 C42 C43 -175.0(4)
N40 C41 C42 C43 0.7(6)
C41 C42 C43 C44 -0.7(5)
N40 C39 C44 C43 1.3(5)
P3 C39 C44 C43 -178.0(3)
C42 C43 C44 C39 -0.2(5)
C52 P3 C46 C47 -10.4(3)
C39 P3 C46 C47 -116.1(3)
Cu2 P3 C46 C47 120.5(2)
C52 P3 C46 C51 170.5(2)
C39 P3 C46 C51 64.8(2)
Cu2 P3 C46 C51 -58.6(2)
C51 C46 C47 C48 -1.2(5)
P3 C46 C47 C48 179.8(2)
C46 C47 C48 C49 0.3(5)
C47 C48 C49 C50 0.3(5)
C48 C49 C50 C51 0.1(5)
C49 C50 C51 C46 -0.9(5)
C47 C46 C51 C50 1.5(5)
P3 C46 C51 C50 -179.4(2)
C46 P3 C52 C53 120.9(3)
C39 P3 C52 C53 -134.7(3)
Cu2 P3 C52 C53 -7.9(3)
C46 P3 C52 C57 -58.6(3)
C39 P3 C52 C57 45.9(3)
Cu2 P3 C52 C57 172.7(2)
C57 C52 C53 C54 1.1(5)
P3 C52 C53 C54 -178.4(3)
C52 C53 C54 C55 -1.0(6)
C53 C54 C55 C56 0.9(7)
C54 C55 C56 C57 -0.9(7)
C55 C56 C57 C52 1.0(6)
C53 C52 C57 C56 -1.1(5)
P3 C52 C57 C56 178.3(3)
